data_4114705
loop_
_publ_author_name
'F. Albert Cotton'
'Lee M. Daniels'
'Carlos A. Murillo'
'J. Garrett Slaton'

_publ_contact_author_address
;  Laboratory for Molecular Structure and Bonding
   Dept. of Chemistry
   Texas A&M University, P.O. Box 30012
   College Station, TX 77842-3012, USA
;
_publ_contact_author_email cotton@tamu.edu
_publ_contact_author_fax '(979) 845 9351'
_publ_contact_author_name 'F. A. Cotton'
_publ_contact_author_phone '(979) 845 4432'
_publ_section_title
;
 A Pseudo-Jahn-Teller Distortion in an Mo2(\m2-O)2 Ring Having the
 Shortest MoIV-MoIV Double Bond
;
_journal_name_full 'Journal of the American Chemical Society'
_journal_page_first 2878
_journal_page_last 2879
_journal_paper_doi 10.1021/ja025713r
_journal_volume 124
_journal_year 2002
_chemical_formula_moiety 'C38 H44 Mo2 N4 O6, 1.93 C H Cl3'
_chemical_formula_sum 'C39.93 H45.93 Cl5.8 Mo2 N4 O6'
_chemical_formula_weight 1075.24
_chemical_name_common
;
bis-acetato-bis-xylylformamidinato-bis-
oxodimolybdenum(IV) chloroform 
solvate
;
_chemical_name_systematic
;
 trans-di-\h^2^-acetato-di-\m~2~-oxobis
(\m~2~-N,N'-di-(2,6-xylylformamidinato)
dimolybdenum(IV) chloroform solvate'
;
_space_group_IT_number 15
_symmetry_cell_setting monoclinic
_symmetry_space_group_name_Hall '-C 2yc'
_symmetry_space_group_name_H-M 'C 1 2/c 1'
_atom_sites_solution_hydrogens geom
_atom_sites_solution_primary direct
_atom_sites_solution_secondary difmap
_audit_creation_method SHELXL-97
_cell_angle_alpha 90.000(2)
_cell_angle_beta 110.2450(10)
_cell_angle_gamma 90.000(2)
_cell_formula_units_Z 4
_cell_length_a 16.8232(14)
_cell_length_b 14.5170(12)
_cell_length_c 20.3207(17)
_cell_measurement_reflns_used 6668
_cell_measurement_temperature 213(2)
_cell_measurement_theta_max 27.5175
_cell_measurement_theta_min 2.395
_cell_volume 4656.2(7)
_computing_cell_refinement 'SAINT (Bruker AXS, 2001)'
_computing_data_collection 'SMART (Bruker AXS, 2001)'
_computing_data_reduction 'SAINT (Bruker AXS, 2001)'
_computing_molecular_graphics 'SHELXTL (Bruker AXS, 1998)'
_computing_publication_material 'SHELXL-97 (Sheldrick, 1997)'
_computing_structure_refinement 'SHELXL-97 (Sheldrick, 1997)'
_computing_structure_solution 'SHELXS-97 (Sheldrick, 1997)'
_diffrn_ambient_temperature 293(2)
_diffrn_measured_fraction_theta_full 0.992
_diffrn_measured_fraction_theta_max 0.992
_diffrn_measurement_device_type 'Bruker SMART'
_diffrn_measurement_method '\w scans'
_diffrn_radiation_monochromator graphite
_diffrn_radiation_source 'normal-focus sealed tube'
_diffrn_radiation_type MoK\a
_diffrn_radiation_wavelength 0.71073
_diffrn_reflns_av_R_equivalents 0.0250
_diffrn_reflns_av_sigmaI/netI 0.0314
_diffrn_reflns_limit_h_max 21
_diffrn_reflns_limit_h_min -20
_diffrn_reflns_limit_k_max 13
_diffrn_reflns_limit_k_min -18
_diffrn_reflns_limit_l_max 26
_diffrn_reflns_limit_l_min -24
_diffrn_reflns_number 14716
_diffrn_reflns_theta_full 27.51
_diffrn_reflns_theta_max 27.51
_diffrn_reflns_theta_min 1.91
_diffrn_standards_decay_% 0.0
_diffrn_standards_interval_count 0
_diffrn_standards_interval_time 0
_diffrn_standards_number 0
_exptl_absorpt_coefficient_mu 0.918
_exptl_absorpt_correction_T_max 0.9207
_exptl_absorpt_correction_T_min 0.6927
_exptl_absorpt_correction_type multi-scan
_exptl_crystal_colour violet
_exptl_crystal_density_diffrn 1.534
_exptl_crystal_description block
_exptl_crystal_F_000 2176
_exptl_crystal_size_max 0.400
_exptl_crystal_size_mid 0.150
_exptl_crystal_size_min 0.090
_refine_diff_density_max 1.668
_refine_diff_density_min -0.998
_refine_diff_density_rms 0.101
_refine_ls_extinction_coef noref
_refine_ls_extinction_method none
_refine_ls_goodness_of_fit_ref 1.055
_refine_ls_hydrogen_treatment noref
_refine_ls_matrix_type full
_refine_ls_number_parameters 268
_refine_ls_number_reflns 5335
_refine_ls_number_restraints 3
_refine_ls_restrained_S_all 1.056
_refine_ls_R_factor_all 0.0618
_refine_ls_R_factor_gt 0.0458
_refine_ls_shift/su_max 0.014
_refine_ls_shift/su_mean 0.000
_refine_ls_structure_factor_coef Fsqd
_refine_ls_weighting_details 'calc w=1/[\s^2^(Fo^2^)+(0.0550P)^2^+21.7086P] where P=(Fo^2^+2Fc^2^)/3'
_refine_ls_weighting_scheme calc
_refine_ls_wR_factor_gt 0.1160
_refine_ls_wR_factor_ref 0.1271
_reflns_number_gt 4097
_reflns_number_total 5335
_reflns_threshold_expression I>2sigma(I)
_cod_data_source_file ja025713r_s1_3.cif
_cod_data_source_block 1b
_cod_original_formula_sum 'C39.93 H45.93 Cl5.80 Mo2 N4 O6'
_cod_database_code 4114705

loop_
_symmetry_equiv_pos_as_xyz
'x, y, z'
'-x, y, -z+1/2'
'x+1/2, y+1/2, z'
'-x+1/2, y+1/2, -z+1/2'
'-x, -y, -z'
'x, -y, z-1/2'
'-x+1/2, -y+1/2, -z'
'x+1/2, -y+1/2, z-1/2'

loop_
_atom_site_label
_atom_site_type_symbol
_atom_site_fract_x
_atom_site_fract_y
_atom_site_fract_z
_atom_site_U_iso_or_equiv
_atom_site_adp_type
_atom_site_occupancy
_atom_site_symmetry_multiplicity
_atom_site_calc_flag
_atom_site_refinement_flags
Mo1 Mo -0.188063(18) -0.22981(2) 0.491260(15) 0.02394(11) Uani 1 1 d .
O1 O -0.06763(16) -0.2679(2) 0.48104(14) 0.0324(6) Uani 1 1 d .
O2 O -0.10687(18) -0.1230(2) 0.47507(14) 0.0366(6) Uani 1 1 d .
O3 O -0.22571(15) -0.35428(17) 0.50575(12) 0.0265(5) Uani 1 1 d .
N1 N -0.12615(19) -0.2207(2) 0.60150(15) 0.0260(6) Uani 1 1 d .
N2 N -0.24727(19) -0.2498(2) 0.38205(15) 0.0263(6) Uani 1 1 d .
C1 C -0.0515(2) -0.1831(3) 0.4745(2) 0.0378(9) Uani 1 1 d .
C2 C 0.0306(3) -0.1551(5) 0.4682(3) 0.0674(16) Uani 1 1 d .
H2A H 0.0284 -0.1645 0.4209 0.101 Uiso 1 1 calc R
H2B H 0.0755 -0.1915 0.4995 0.101 Uiso 1 1 calc R
H2C H 0.0409 -0.0912 0.4803 0.101 Uiso 1 1 calc R
C3 C -0.1710(2) -0.2310(3) 0.64286(19) 0.0276(7) Uani 1 1 d .
H3 H -0.1442 -0.2247 0.6910 0.033 Uiso 1 1 calc R
C4 C -0.0369(2) -0.2002(3) 0.63294(18) 0.0304(8) Uani 1 1 d .
C5 C -0.0121(3) -0.1082(3) 0.6472(2) 0.0387(9) Uani 1 1 d .
C6 C 0.0740(3) -0.0886(4) 0.6683(2) 0.0564(14) Uani 1 1 d .
H6 H 0.0921 -0.0279 0.6775 0.068 Uiso 1 1 calc R
C7 C 0.1330(3) -0.1575(5) 0.6759(2) 0.0632(17) Uani 1 1 d .
H7 H 0.1903 -0.1430 0.6890 0.076 Uiso 1 1 calc R
C8 C 0.1072(3) -0.2473(4) 0.6640(2) 0.0541(14) Uani 1 1 d .
H8 H 0.1476 -0.2932 0.6700 0.065 Uiso 1 1 calc R
C9 C 0.0221(3) -0.2719(3) 0.6432(2) 0.0400(10) Uani 1 1 d .
C10 C -0.0065(3) -0.3706(4) 0.6312(3) 0.0555(13) Uani 1 1 d .
H10A H -0.0538 -0.3753 0.5881 0.083 Uiso 1 1 calc R
H10B H -0.0231 -0.3913 0.6694 0.083 Uiso 1 1 calc R
H10C H 0.0392 -0.4082 0.6283 0.083 Uiso 1 1 calc R
C11 C -0.0763(3) -0.0339(3) 0.6389(3) 0.0533(12) Uani 1 1 d .
H11A H -0.1113 -0.0290 0.5904 0.080 Uiso 1 1 calc R
H11B H -0.0478 0.0236 0.6545 0.080 Uiso 1 1 calc R
H11C H -0.1108 -0.0486 0.6664 0.080 Uiso 1 1 calc R
C12 C -0.2049(2) -0.2413(3) 0.33169(19) 0.0309(8) Uani 1 1 d .
C13 C -0.2082(3) -0.1567(3) 0.2977(2) 0.0385(9) Uani 1 1 d .
C14 C -0.1651(3) -0.1506(4) 0.2498(2) 0.0534(13) Uani 1 1 d .
H14 H -0.1668 -0.0956 0.2259 0.064 Uiso 1 1 calc R
C15 C -0.1209(3) -0.2231(5) 0.2375(3) 0.0677(18) Uani 1 1 d .
H15 H -0.0924 -0.2169 0.2059 0.081 Uiso 1 1 calc R
C16 C -0.1183(3) -0.3062(5) 0.2718(3) 0.0586(15) Uani 1 1 d .
H16 H -0.0880 -0.3552 0.2628 0.070 Uiso 1 1 calc R
C17 C -0.1604(3) -0.3177(3) 0.3199(2) 0.0419(10) Uani 1 1 d .
C18 C -0.1602(3) -0.4079(3) 0.3557(3) 0.0519(12) Uani 1 1 d .
H18A H -0.2174 -0.4289 0.3449 0.078 Uiso 1 1 calc R
H18B H -0.1342 -0.4002 0.4055 0.078 Uiso 1 1 calc R
H18C H -0.1289 -0.4524 0.3397 0.078 Uiso 1 1 calc R
C19 C -0.2572(3) -0.0771(3) 0.3114(3) 0.0501(12) Uani 1 1 d .
H19A H -0.3151 -0.0951 0.3016 0.075 Uiso 1 1 calc R
H19B H -0.2551 -0.0263 0.2818 0.075 Uiso 1 1 calc R
H19C H -0.2327 -0.0588 0.3597 0.075 Uiso 1 1 calc R
C20 C 0.3169(3) -0.0683(3) 0.5144(2) 0.0523(13) Uani 0.966(4) 1 d PD
H20 H 0.3036 -0.0024 0.5102 0.063 Uiso 0.966(4) 1 calc PR
Cl1 Cl 0.25513(15) -0.12375(15) 0.43738(11) 0.1058(8) Uani 0.966(4) 1 d PD
Cl2 Cl 0.42120(13) -0.08317(17) 0.52251(17) 0.1288(11) Uani 0.966(4) 1 d PD
Cl3 Cl 0.2916(3) -0.11283(16) 0.58279(16) 0.1698(17) Uani 0.966(4) 1 d PD

loop_
_atom_site_aniso_label
_atom_site_aniso_U_11
_atom_site_aniso_U_22
_atom_site_aniso_U_33
_atom_site_aniso_U_23
_atom_site_aniso_U_13
_atom_site_aniso_U_12
Mo1 0.02286(17) 0.02736(18) 0.02109(16) 0.00071(12) 0.00696(12) -0.00026(12)
O1 0.0266(13) 0.0427(16) 0.0290(14) -0.0020(12) 0.0110(11) 0.0001(12)
O2 0.0346(15) 0.0413(16) 0.0322(14) 0.0037(12) 0.0093(12) -0.0077(12)
O3 0.0271(12) 0.0254(13) 0.0256(12) 0.0011(10) 0.0072(10) 0.0002(10)
N1 0.0262(15) 0.0287(16) 0.0220(14) -0.0006(12) 0.0070(12) -0.0008(12)
N2 0.0263(15) 0.0320(17) 0.0211(14) 0.0007(12) 0.0088(12) -0.0020(12)
C1 0.0280(19) 0.061(3) 0.0242(18) 0.0048(18) 0.0089(15) -0.0055(19)
C2 0.043(3) 0.090(4) 0.077(4) 0.017(3) 0.030(3) -0.010(3)
C3 0.0291(18) 0.0293(18) 0.0231(17) 0.0002(15) 0.0074(14) 0.0005(15)
C4 0.0249(17) 0.046(2) 0.0192(16) 0.0005(15) 0.0060(14) -0.0037(16)
C5 0.041(2) 0.046(2) 0.027(2) -0.0015(18) 0.0102(17) -0.0102(19)
C6 0.046(3) 0.080(4) 0.038(2) -0.003(2) 0.009(2) -0.031(3)
C7 0.028(2) 0.122(5) 0.033(2) 0.007(3) 0.0024(19) -0.021(3)
C8 0.028(2) 0.104(5) 0.027(2) 0.009(2) 0.0046(17) 0.015(2)
C9 0.032(2) 0.061(3) 0.0251(19) 0.0062(19) 0.0078(16) 0.0078(19)
C10 0.058(3) 0.055(3) 0.049(3) 0.008(2) 0.012(2) 0.023(2)
C11 0.069(3) 0.036(2) 0.060(3) -0.008(2) 0.028(3) -0.011(2)
C12 0.0261(18) 0.046(2) 0.0209(17) -0.0035(15) 0.0083(14) -0.0052(16)
C13 0.034(2) 0.053(3) 0.0243(18) 0.0039(18) 0.0051(16) -0.0135(18)
C14 0.051(3) 0.080(4) 0.029(2) 0.003(2) 0.014(2) -0.026(3)
C15 0.054(3) 0.121(6) 0.037(3) -0.013(3) 0.028(2) -0.028(3)
C16 0.040(3) 0.096(4) 0.046(3) -0.022(3) 0.023(2) -0.002(3)
C17 0.032(2) 0.062(3) 0.029(2) -0.012(2) 0.0079(17) 0.001(2)
C18 0.056(3) 0.049(3) 0.051(3) -0.012(2) 0.019(2) 0.010(2)
C19 0.056(3) 0.042(3) 0.048(3) 0.011(2) 0.013(2) -0.004(2)
C20 0.057(3) 0.037(3) 0.069(3) 0.003(2) 0.029(3) 0.005(2)
Cl1 0.1114(17) 0.0816(14) 0.0958(15) -0.0170(11) -0.0005(12) 0.0109(11)
Cl2 0.0572(11) 0.1100(18) 0.209(3) -0.0374(18) 0.0337(14) 0.0025(10)
Cl3 0.362(5) 0.0786(15) 0.150(2) 0.0110(14) 0.193(3) 0.009(2)

loop_
_atom_type_symbol
_atom_type_description
_atom_type_scat_dispersion_real
_atom_type_scat_dispersion_imag
_atom_type_scat_source
C C 0.0033 0.0016 'International Tables Vol C Tables 4.2.6.8 and 6.1.1.4'
H H 0.0000 0.0000 'International Tables Vol C Tables 4.2.6.8 and 6.1.1.4'
N N 0.0061 0.0033 'International Tables Vol C Tables 4.2.6.8 and 6.1.1.4'
O O 0.0106 0.0060 'International Tables Vol C Tables 4.2.6.8 and 6.1.1.4'
Mo Mo -1.6832 0.6857 'International Tables Vol C Tables 4.2.6.8 and 6.1.1.4'
Cl Cl 0.1484 0.1585 'International Tables Vol C Tables 4.2.6.8 and 6.1.1.4'

loop_
_geom_angle_atom_site_label_1
_geom_angle_atom_site_label_2
_geom_angle_atom_site_label_3
_geom_angle
_geom_angle_site_symmetry_1
_geom_angle_site_symmetry_3
_geom_angle_publ_flag
O3 Mo1 O3 107.10(9) 7_446 . y
O3 Mo1 N2 91.94(11) 7_446 . ?
O3 Mo1 N2 88.39(11) . . ?
O3 Mo1 N1 91.56(11) 7_446 . ?
O3 Mo1 N1 88.01(11) . . ?
N2 Mo1 N1 175.58(12) . . ?
O3 Mo1 O2 94.19(11) 7_446 . ?
O3 Mo1 O2 158.70(11) . . ?
N2 Mo1 O2 91.82(11) . . ?
N1 Mo1 O2 90.61(11) . . ?
O3 Mo1 O1 154.92(11) 7_446 . ?
O3 Mo1 O1 97.99(11) . . ?
N2 Mo1 O1 88.91(11) . . ?
N1 Mo1 O1 89.06(11) . . ?
O2 Mo1 O1 60.73(11) . . y
O3 Mo1 Mo1 54.69(7) 7_446 7_446 ?
O3 Mo1 Mo1 52.40(7) . 7_446 ?
N2 Mo1 Mo1 90.24(8) . 7_446 ?
N1 Mo1 Mo1 89.59(8) . 7_446 ?
O2 Mo1 Mo1 148.87(8) . 7_446 ?
O1 Mo1 Mo1 150.39(8) . 7_446 ?
O3 Mo1 C1 124.58(13) 7_446 . ?
O3 Mo1 C1 128.31(13) . . ?
N2 Mo1 C1 90.89(12) . . ?
N1 Mo1 C1 89.33(12) . . ?
O2 Mo1 C1 30.39(13) . . ?
O1 Mo1 C1 30.34(13) . . ?
Mo1 Mo1 C1 178.68(10) 7_446 . ?
C1 O1 Mo1 90.2(2) . . ?
C1 O2 Mo1 90.7(2) . . ?
Mo1 O3 Mo1 72.90(9) 7_446 . y
C3 N1 C4 118.5(3) . . ?
C3 N1 Mo1 119.1(2) . . ?
C4 N1 Mo1 122.3(2) . . ?
C3 N2 C12 116.9(3) 7_446 . ?
C3 N2 Mo1 118.8(2) 7_446 . ?
C12 N2 Mo1 124.4(2) . . ?
O1 C1 O2 118.3(3) . . ?
O1 C1 C2 120.7(4) . . ?
O2 C1 C2 121.0(5) . . ?
O1 C1 Mo1 59.45(18) . . ?
O2 C1 Mo1 58.87(19) . . ?
C2 C1 Mo1 177.4(3) . . ?
N1 C3 N2 122.0(3) . 7_446 ?
C5 C4 C9 122.1(4) . . ?
C5 C4 N1 118.6(4) . . ?
C9 C4 N1 119.1(4) . . ?
C6 C5 C4 117.6(4) . . ?
C6 C5 C11 121.5(5) . . ?
C4 C5 C11 120.9(4) . . ?
C7 C6 C5 121.3(5) . . ?
C8 C7 C6 119.8(4) . . ?
C7 C8 C9 122.0(5) . . ?
C8 C9 C4 117.1(5) . . ?
C8 C9 C10 122.1(4) . . ?
C4 C9 C10 120.8(4) . . ?
C13 C12 C17 122.8(4) . . ?
C13 C12 N2 118.7(4) . . ?
C17 C12 N2 118.5(4) . . ?
C12 C13 C14 117.1(4) . . ?
C12 C13 C19 121.0(4) . . ?
C14 C13 C19 121.9(4) . . ?
C15 C14 C13 121.6(5) . . ?
C14 C15 C16 120.4(4) . . ?
C15 C16 C17 121.2(5) . . ?
C16 C17 C12 116.9(5) . . ?
C16 C17 C18 121.7(5) . . ?
C12 C17 C18 121.3(4) . . ?
Cl3 C20 Cl2 114.0(3) . . ?
Cl3 C20 Cl1 108.4(3) . . ?
Cl2 C20 Cl1 107.4(3) . . ?

loop_
_geom_bond_atom_site_label_1
_geom_bond_atom_site_label_2
_geom_bond_distance
_geom_bond_site_symmetry_2
_geom_bond_publ_flag
Mo1 O3 1.913(2) 7_446 y
Mo1 O3 1.970(2) . y
Mo1 N2 2.115(3) . y
Mo1 N1 2.123(3) . y
Mo1 O2 2.166(3) . y
Mo1 O1 2.178(3) . y
Mo1 Mo1 2.3077(6) 7_446 y
Mo1 C1 2.530(4) . ?
O1 C1 1.278(5) . ?
O2 C1 1.280(5) . ?
O3 Mo1 1.913(2) 7_446 ?
N1 C3 1.318(5) . ?
N1 C4 1.445(5) . ?
N2 C3 1.321(5) 7_446 ?
N2 C12 1.441(4) . ?
C1 C2 1.486(6) . ?
C3 N2 1.321(5) 7_446 ?
C4 C5 1.399(6) . ?
C4 C9 1.403(6) . ?
C5 C6 1.390(6) . ?
C5 C11 1.494(7) . ?
C6 C7 1.380(8) . ?
C7 C8 1.369(8) . ?
C8 C9 1.391(6) . ?
C9 C10 1.504(7) . ?
C12 C13 1.401(6) . ?
C12 C17 1.403(6) . ?
C13 C14 1.403(6) . ?
C13 C19 1.501(7) . ?
C14 C15 1.361(8) . ?
C15 C16 1.386(9) . ?
C16 C17 1.401(6) . ?
C17 C18 1.498(7) . ?
C20 Cl3 1.715(4) . ?
C20 Cl2 1.718(4) . ?
C20 Cl1 1.747(5) . ?
